data_4113106
loop_
_publ_author_name
'Matthew D. LoCoco'
'Richard F. Jordan'

_publ_section_title
;
 Enantioselective Synthesis of ansa-Zirconocenes
;
_journal_name_full 'Journal of the American Chemical Society'
_journal_page_first 13918
_journal_page_last 13919
_journal_paper_doi 10.1021/ja045245g
_journal_volume 126
_journal_year 2004
_chemical_absolute_configuration 'add info here'
_chemical_formula_moiety 'C25 H36 Cl2 N2 O2 Zr'
_chemical_formula_sum 'C25 H36 Cl2 N2 O2 Zr'
_chemical_formula_weight 558.68
_chemical_name_common '[(2R,4R)-N,N'-Diphenyl-(2,4)-pentanediamine]ZrCl2(THF2)'
_chemical_name_systematic
; 
 ? 
;
_space_group_IT_number 19
_symmetry_cell_setting orthorhombic
_symmetry_space_group_name_Hall 'P 2ac 2ab'
_symmetry_space_group_name_H-M 'P 21 21 21'
_atom_sites_solution_hydrogens geom
_atom_sites_solution_primary direct
_atom_sites_solution_secondary difmap
_audit_creation_method SHELXL-97
_cell_angle_alpha 90.00
_cell_angle_beta 90.00
_cell_angle_gamma 90.00
_cell_formula_units_Z 4
_cell_length_a 10.3941(19)
_cell_length_b 12.017(2)
_cell_length_c 21.372(4)
_cell_measurement_reflns_used 31,995
_cell_measurement_temperature 100(2)
_cell_measurement_theta_max 28.31
_cell_measurement_theta_min 1.19
_cell_volume 2669.5(8)
_computing_cell_refinement 'SAINT (Bruker AXS)'
_computing_data_collection 'SMART 5.624 (Bruker AXS)'
_computing_data_reduction 'SAINT (Bruker AXS)'
_computing_molecular_graphics 'shelxtl 5.1 (Bruker AXS)'
_computing_publication_material 'shelxtl 5.1 (Bruker AXS)'
_computing_structure_refinement 'SHELXL-97 (Sheldrick, 1997)'
_computing_structure_solution 'SHELXS-97 (Sheldrick, 1990)'
_diffrn_ambient_temperature 100(2)
_diffrn_detector_area_resol_mean 8.33
_diffrn_measured_fraction_theta_full 0.994
_diffrn_measured_fraction_theta_max 0.994
_diffrn_measurement_device_type 'Bruker SMART APEX'
_diffrn_measurement_method '\W scans'
_diffrn_radiation_monochromator graphite
_diffrn_radiation_source 'fine-focus sealed tube'
_diffrn_radiation_type MoK\a
_diffrn_radiation_wavelength 0.71073
_diffrn_reflns_av_R_equivalents 0.0378
_diffrn_reflns_av_sigmaI/netI 0.0462
_diffrn_reflns_limit_h_max 13
_diffrn_reflns_limit_h_min -13
_diffrn_reflns_limit_k_max 15
_diffrn_reflns_limit_k_min -15
_diffrn_reflns_limit_l_max 27
_diffrn_reflns_limit_l_min -28
_diffrn_reflns_number 31995
_diffrn_reflns_theta_full 28.31
_diffrn_reflns_theta_max 28.31
_diffrn_reflns_theta_min 1.91
_diffrn_standards_decay_% 0
_diffrn_standards_number 0
_exptl_absorpt_coefficient_mu 0.635
_exptl_absorpt_correction_T_max 0.910
_exptl_absorpt_correction_T_min 0.853
_exptl_absorpt_correction_type empirical
_exptl_absorpt_process_details
;
SADABS, SHELXTL (version 5.1) program library 
(G. Sheldrick, Bruker Analytical X-ray Systems, Madison, WI)
;
_exptl_crystal_colour Yellow
_exptl_crystal_density_diffrn 1.390
_exptl_crystal_description Fragment
_exptl_crystal_F_000 1160
_exptl_crystal_size_max 0.20
_exptl_crystal_size_mid 0.15
_exptl_crystal_size_min 0.15
_refine_diff_density_max 0.818
_refine_diff_density_min -0.397
_refine_diff_density_rms 0.059
_refine_ls_abs_structure_details 'Flack H D (1983), Acta Cryst. A39, 876-881'
_refine_ls_abs_structure_Flack 0.00(3)
_refine_ls_extinction_method none
_refine_ls_goodness_of_fit_ref 1.006
_refine_ls_hydrogen_treatment mixed
_refine_ls_matrix_type full
_refine_ls_number_parameters 291
_refine_ls_number_reflns 6525
_refine_ls_number_restraints 0
_refine_ls_restrained_S_all 1.006
_refine_ls_R_factor_all 0.0332
_refine_ls_R_factor_gt 0.0298
_refine_ls_shift/su_max 0.001
_refine_ls_shift/su_mean 0.000
_refine_ls_structure_factor_coef Fsqd
_refine_ls_weighting_details 'calc w=1/[\s^2^(Fo^2^)+(0.0186P)^2^+0.0000P] where P=(Fo^2^+2Fc^2^)/3'
_refine_ls_weighting_scheme calc
_refine_ls_wR_factor_gt 0.0515
_refine_ls_wR_factor_ref 0.0524
_reflns_number_gt 6107
_reflns_number_total 6525
_reflns_threshold_expression >2sigma(I)
_cod_data_source_file ja045245gsi20040902_010029.cif
_cod_data_source_block matt13s
_cod_database_code 4113106

loop_
_symmetry_equiv_pos_as_xyz
'x, y, z'
'-x+1/2, -y, z+1/2'
'-x, y+1/2, -z+1/2'
'x+1/2, -y+1/2, -z'

loop_
_atom_site_label
_atom_site_type_symbol
_atom_site_fract_x
_atom_site_fract_y
_atom_site_fract_z
_atom_site_U_iso_or_equiv
_atom_site_adp_type
_atom_site_occupancy
_atom_site_symmetry_multiplicity
_atom_site_calc_flag
_atom_site_refinement_flags
C1 C 0.8143(2) 0.1582(2) 0.16583(9) 0.0206(5) Uani 1 1 d .
C2 C 0.7418(2) 0.0717(2) 0.19169(11) 0.0250(5) Uani 1 1 d .
H2 H 0.6733 0.0883 0.2196 0.030 Uiso 1 1 calc R
C3 C 0.7692(2) -0.0379(2) 0.17686(12) 0.0296(6) Uani 1 1 d .
H3 H 0.7187 -0.0959 0.1944 0.036 Uiso 1 1 calc R
C4 C 0.8686(2) -0.06395(18) 0.13709(11) 0.0288(5) Uani 1 1 d .
H4 H 0.8868 -0.1392 0.1268 0.035 Uiso 1 1 calc R
C5 C 0.9420(2) 0.0217(2) 0.11227(11) 0.0268(6) Uani 1 1 d .
H5 H 1.0115 0.0045 0.0851 0.032 Uiso 1 1 calc R
C6 C 0.9159(2) 0.13116(19) 0.12632(10) 0.0230(5) Uani 1 1 d .
H6 H 0.9675 0.1886 0.1089 0.028 Uiso 1 1 calc R
C7 C 0.8761(3) 0.32350(18) 0.22305(10) 0.0274(5) Uani 1 1 d .
H7 H 0.9646 0.3134 0.2057 0.033 Uiso 1 1 calc R
C8 C 0.8703(3) 0.2684(2) 0.28760(11) 0.0440(7) Uani 1 1 d .
H8A H 0.7833 0.2760 0.3047 0.066 Uiso 1 1 calc R
H8B H 0.9319 0.3047 0.3157 0.066 Uiso 1 1 calc R
H8C H 0.8919 0.1894 0.2837 0.066 Uiso 1 1 calc R
C9 C 0.8497(2) 0.44781(19) 0.22937(10) 0.0269(6) Uani 1 1 d .
H9A H 0.9201 0.4805 0.2546 0.032 Uiso 1 1 calc R
H9B H 0.7694 0.4567 0.2538 0.032 Uiso 1 1 calc R
C10 C 0.8364(2) 0.5170(2) 0.16981(11) 0.0256(6) Uani 1 1 d .
H10 H 0.8351 0.5970 0.1826 0.031 Uiso 1 1 calc R
C11 C 0.9504(2) 0.5013(2) 0.12621(12) 0.0331(7) Uani 1 1 d .
H11A H 0.9497 0.4254 0.1095 0.050 Uiso 1 1 calc R
H11B H 1.0305 0.5138 0.1494 0.050 Uiso 1 1 calc R
H11C H 0.9447 0.5546 0.0916 0.050 Uiso 1 1 calc R
C12 C 0.6735(2) 0.58629(18) 0.09880(10) 0.0220(5) Uani 1 1 d .
C13 C 0.6305(2) 0.68494(16) 0.12606(10) 0.0251(5) Uani 1 1 d .
H13 H 0.6297 0.6918 0.1703 0.030 Uiso 1 1 calc R
C14 C 0.5890(2) 0.7728(2) 0.08964(12) 0.0305(6) Uani 1 1 d .
H14 H 0.5579 0.8387 0.1090 0.037 Uiso 1 1 calc R
C15 C 0.5928(2) 0.7652(2) 0.02508(12) 0.0324(6) Uani 1 1 d .
H15 H 0.5653 0.8261 0.0001 0.039 Uiso 1 1 calc R
C16 C 0.6365(3) 0.6693(2) -0.00279(11) 0.0341(6) Uani 1 1 d .
H16 H 0.6391 0.6640 -0.0471 0.041 Uiso 1 1 calc R
C17 C 0.6765(2) 0.5806(2) 0.03337(11) 0.0278(6) Uani 1 1 d .
H17 H 0.7065 0.5147 0.0136 0.033 Uiso 1 1 calc R
C18 C 0.4860(2) 0.09921(19) 0.08796(11) 0.0285(6) Uani 1 1 d .
H18A H 0.5702 0.0611 0.0916 0.034 Uiso 1 1 calc R
H18B H 0.4740 0.1237 0.0441 0.034 Uiso 1 1 calc R
C19 C 0.3782(3) 0.02326(19) 0.10799(11) 0.0323(6) Uani 1 1 d .
H19A H 0.4043 -0.0247 0.1434 0.039 Uiso 1 1 calc R
H19B H 0.3483 -0.0240 0.0730 0.039 Uiso 1 1 calc R
C20 C 0.2764(2) 0.1063(2) 0.12740(11) 0.0294(6) Uani 1 1 d .
H20A H 0.2342 0.1404 0.0906 0.035 Uiso 1 1 calc R
H20B H 0.2102 0.0713 0.1543 0.035 Uiso 1 1 calc R
C21 C 0.3539(2) 0.1900(2) 0.16298(11) 0.0306(6) Uani 1 1 d .
H21A H 0.3115 0.2638 0.1622 0.037 Uiso 1 1 calc R
H21B H 0.3647 0.1665 0.2071 0.037 Uiso 1 1 calc R
C22 C 0.3840(2) 0.41161(19) 0.04374(10) 0.0297(6) Uani 1 1 d .
H22A H 0.3583 0.3327 0.0390 0.036 Uiso 1 1 calc R
H22B H 0.4465 0.4303 0.0104 0.036 Uiso 1 1 calc R
C23 C 0.2672(2) 0.4871(2) 0.03984(12) 0.0265(6) Uani 1 1 d .
H23A H 0.1880 0.4474 0.0529 0.032 Uiso 1 1 calc R
H23B H 0.2553 0.5163 -0.0031 0.032 Uiso 1 1 calc R
C24 C 0.3005(2) 0.57972(19) 0.08537(11) 0.0259(6) Uani 1 1 d .
H24A H 0.3590 0.6349 0.0661 0.031 Uiso 1 1 calc R
H24B H 0.2222 0.6181 0.1005 0.031 Uiso 1 1 calc R
C25 C 0.3664(2) 0.51672(17) 0.13756(11) 0.0239(5) Uani 1 1 d .
H25A H 0.4237 0.5665 0.1618 0.029 Uiso 1 1 calc R
H25B H 0.3025 0.4832 0.1663 0.029 Uiso 1 1 calc R
Cl1 Cl 0.67092(5) 0.28417(5) 0.03189(2) 0.02291(13) Uani 1 1 d .
Cl2 Cl 0.51687(5) 0.36494(5) 0.24511(3) 0.02652(14) Uani 1 1 d .
N1 N 0.78301(17) 0.27076(16) 0.17979(8) 0.0203(4) Uani 1 1 d .
N2 N 0.71360(17) 0.49423(14) 0.13628(9) 0.0201(4) Uani 1 1 d .
O1 O 0.47896(14) 0.19441(12) 0.13102(7) 0.0223(4) Uani 1 1 d .
O2 O 0.44057(14) 0.43059(12) 0.10562(7) 0.0202(4) Uani 1 1 d .
Zr1 Zr 0.62508(2) 0.342322(17) 0.141183(9) 0.01693(5) Uani 1 1 d .

loop_
_atom_site_aniso_label
_atom_site_aniso_U_11
_atom_site_aniso_U_22
_atom_site_aniso_U_33
_atom_site_aniso_U_23
_atom_site_aniso_U_13
_atom_site_aniso_U_12
C1 0.0196(11) 0.0264(12) 0.0158(10) 0.0001(11) -0.0051(9) -0.0007(11)
C2 0.0213(13) 0.0326(14) 0.0211(13) 0.0023(11) -0.0001(10) -0.0004(11)
C3 0.0252(14) 0.0277(14) 0.0359(15) 0.0046(12) -0.0047(12) -0.0056(11)
C4 0.0270(12) 0.0257(12) 0.0338(13) -0.0023(11) -0.0131(14) 0.0039(11)
C5 0.0196(13) 0.0380(15) 0.0229(13) -0.0044(11) 0.0002(10) 0.0052(11)
C6 0.0178(11) 0.0273(14) 0.0239(13) 0.0050(10) -0.0017(9) -0.0022(10)
C7 0.0250(12) 0.0298(14) 0.0275(12) -0.0003(10) -0.0086(12) -0.0029(13)
C8 0.0600(19) 0.0403(15) 0.0317(14) 0.0026(12) -0.0212(16) -0.0093(17)
C9 0.0233(15) 0.0307(14) 0.0267(13) -0.0048(10) -0.0042(11) -0.0056(11)
C10 0.0235(13) 0.0236(13) 0.0299(13) -0.0055(11) -0.0006(11) -0.0057(10)
C11 0.0236(14) 0.0362(15) 0.0395(18) 0.0019(12) 0.0046(12) -0.0061(12)
C12 0.0209(12) 0.0214(12) 0.0236(12) -0.0010(10) 0.0011(10) -0.0087(10)
C13 0.0285(12) 0.0214(12) 0.0254(12) -0.0022(9) -0.0026(11) -0.0030(11)
C14 0.0319(15) 0.0204(13) 0.0393(15) -0.0057(11) -0.0039(12) -0.0033(11)
C15 0.0375(17) 0.0259(13) 0.0337(15) 0.0091(12) -0.0053(12) -0.0108(12)
C16 0.0449(16) 0.0309(14) 0.0265(13) 0.0032(11) 0.0026(13) -0.0119(16)
C17 0.0352(14) 0.0235(13) 0.0249(13) -0.0060(11) 0.0063(12) -0.0059(11)
C18 0.0319(15) 0.0255(14) 0.0282(14) -0.0060(11) -0.0063(12) -0.0036(11)
C19 0.0391(15) 0.0273(13) 0.0305(14) 0.0062(11) -0.0128(14) -0.0097(14)
C20 0.0267(13) 0.0332(14) 0.0284(14) 0.0117(11) -0.0053(11) -0.0101(11)
C21 0.0205(14) 0.0388(15) 0.0323(13) 0.0005(11) 0.0073(11) -0.0075(11)
C22 0.0309(14) 0.0347(14) 0.0235(12) -0.0090(10) -0.0073(12) 0.0059(13)
C23 0.0208(13) 0.0311(14) 0.0277(13) -0.0012(11) -0.0013(11) 0.0036(11)
C24 0.0224(13) 0.0257(13) 0.0297(13) -0.0001(11) 0.0027(11) 0.0044(10)
C25 0.0206(11) 0.0256(11) 0.0256(11) -0.0084(11) 0.0048(13) 0.0011(10)
Cl1 0.0250(3) 0.0249(3) 0.0188(3) -0.0037(2) 0.0034(2) 0.0001(2)
Cl2 0.0247(3) 0.0366(4) 0.0182(3) -0.0035(3) 0.0038(2) -0.0033(3)
N1 0.0180(10) 0.0235(11) 0.0194(10) 0.0005(8) -0.0019(8) -0.0017(9)
N2 0.0206(10) 0.0209(10) 0.0187(10) -0.0022(9) 0.0004(9) -0.0039(8)
O1 0.0188(8) 0.0248(9) 0.0235(9) -0.0029(7) 0.0007(7) -0.0035(6)
O2 0.0200(9) 0.0229(9) 0.0178(8) -0.0038(7) -0.0020(7) 0.0020(7)
Zr1 0.01564(9) 0.01901(10) 0.01615(9) -0.00202(9) 0.00118(9) -0.00218(9)

loop_
_atom_type_symbol
_atom_type_description
_atom_type_scat_dispersion_real
_atom_type_scat_dispersion_imag
_atom_type_scat_source
C C 0.0033 0.0016 'International Tables Vol C Tables 4.2.6.8 and 6.1.1.4'
H H 0.0000 0.0000 'International Tables Vol C Tables 4.2.6.8 and 6.1.1.4'
N N 0.0061 0.0033 'International Tables Vol C Tables 4.2.6.8 and 6.1.1.4'
O O 0.0106 0.0060 'International Tables Vol C Tables 4.2.6.8 and 6.1.1.4'
Cl Cl 0.1484 0.1585 'International Tables Vol C Tables 4.2.6.8 and 6.1.1.4'
Zr Zr -2.9673 0.5597 'International Tables Vol C Tables 4.2.6.8 and 6.1.1.4'

loop_
_geom_angle_atom_site_label_1
_geom_angle_atom_site_label_2
_geom_angle_atom_site_label_3
_geom_angle
C6 C1 C2 118.5(2)
C6 C1 N1 121.5(2)
C2 C1 N1 120.0(2)
C3 C2 C1 120.3(2)
C4 C3 C2 120.9(2)
C3 C4 C5 118.7(2)
C6 C5 C4 121.2(2)
C5 C6 C1 120.3(2)
N1 C7 C9 110.9(2)
N1 C7 C8 110.6(2)
C9 C7 C8 109.66(19)
C7 C9 C10 118.42(19)
N2 C10 C11 110.53(19)
N2 C10 C9 112.27(18)
C11 C10 C9 111.9(2)
C13 C12 C17 117.8(2)
C13 C12 N2 121.2(2)
C17 C12 N2 121.0(2)
C14 C13 C12 121.0(2)
C13 C14 C15 120.2(2)
C16 C15 C14 119.8(2)
C15 C16 C17 120.3(2)
C16 C17 C12 120.9(2)
O1 C18 C19 104.85(19)
C18 C19 C20 101.45(19)
C21 C20 C19 101.88(19)
O1 C21 C20 105.34(18)
O2 C22 C23 106.13(17)
C22 C23 C24 102.73(19)
C25 C24 C23 102.05(19)
O2 C25 C24 104.43(18)
C1 N1 C7 112.85(18)
C1 N1 Zr1 120.19(14)
C7 N1 Zr1 126.96(15)
C12 N2 C10 112.19(17)
C12 N2 Zr1 126.06(14)
C10 N2 Zr1 121.63(14)
C21 O1 C18 107.88(16)
C21 O1 Zr1 123.82(12)
C18 O1 Zr1 127.93(13)
C25 O2 C22 108.69(16)
C25 O2 Zr1 127.40(13)
C22 O2 Zr1 123.82(13)
N1 Zr1 N2 92.01(7)
N1 Zr1 O2 174.98(6)
N2 Zr1 O2 86.96(6)
N1 Zr1 O1 103.90(7)
N2 Zr1 O1 163.97(6)
O2 Zr1 O1 77.35(5)
N1 Zr1 Cl1 96.20(5)
N2 Zr1 Cl1 96.69(6)
O2 Zr1 Cl1 88.80(4)
O1 Zr1 Cl1 79.87(4)
N1 Zr1 Cl2 92.79(5)
N2 Zr1 Cl2 98.66(6)
O2 Zr1 Cl2 82.51(4)
O1 Zr1 Cl2 82.74(4)
Cl1 Zr1 Cl2 161.91(2)

loop_
_geom_bond_atom_site_label_1
_geom_bond_atom_site_label_2
_geom_bond_distance
C1 C6 1.390(3)
C1 C2 1.397(3)
C1 N1 1.423(3)
C2 C3 1.385(3)
C3 C4 1.374(3)
C4 C5 1.386(3)
C5 C6 1.376(3)
C7 N1 1.480(3)
C7 C9 1.525(3)
C7 C8 1.531(3)
C9 C10 1.527(3)
C10 N2 1.489(3)
C10 C11 1.520(3)
C12 C13 1.395(3)
C12 C17 1.400(3)
C12 N2 1.428(3)
C13 C14 1.381(3)
C14 C15 1.383(3)
C15 C16 1.375(3)
C16 C17 1.381(3)
C18 O1 1.470(3)
C18 C19 1.507(3)
C19 C20 1.513(3)
C20 C21 1.496(3)
C21 O1 1.469(3)
C22 O2 1.465(2)
C22 C23 1.518(3)
C23 C24 1.519(3)
C24 C25 1.512(3)
C25 O2 1.460(2)
Cl1 Zr1 2.4842(7)
Cl2 Zr1 2.5044(7)
N1 Zr1 2.0286(18)
N2 Zr1 2.0469(17)
O1 Zr1 2.3480(14)
O2 Zr1 2.3196(15)

loop_
_geom_torsion_atom_site_label_1
_geom_torsion_atom_site_label_2
_geom_torsion_atom_site_label_3
_geom_torsion_atom_site_label_4
_geom_torsion
C6 C1 C2 C3 -1.5(3)
N1 C1 C2 C3 178.1(2)
C1 C2 C3 C4 0.6(4)
C2 C3 C4 C5 0.5(4)
C3 C4 C5 C6 -0.7(4)
C4 C5 C6 C1 -0.2(3)
C2 C1 C6 C5 1.3(3)
N1 C1 C6 C5 -178.3(2)
N1 C7 C9 C10 -51.0(3)
C8 C7 C9 C10 -173.5(2)
C7 C9 C10 N2 72.2(3)
C7 C9 C10 C11 -52.8(3)
C17 C12 C13 C14 1.7(4)
N2 C12 C13 C14 -178.5(2)
C12 C13 C14 C15 -1.7(4)
C13 C14 C15 C16 0.8(4)
C14 C15 C16 C17 0.0(4)
C15 C16 C17 C12 0.0(4)
C13 C12 C17 C16 -0.8(4)
N2 C12 C17 C16 179.3(2)
O1 C18 C19 C20 35.5(2)
C18 C19 C20 C21 -42.8(2)
C19 C20 C21 O1 34.6(2)
O2 C22 C23 C24 25.6(2)
C22 C23 C24 C25 -38.3(2)
C23 C24 C25 O2 37.5(2)
C6 C1 N1 C7 -73.7(2)
C2 C1 N1 C7 106.7(2)
C6 C1 N1 Zr1 106.0(2)
C2 C1 N1 Zr1 -73.5(2)
C9 C7 N1 C1 172.01(19)
C8 C7 N1 C1 -66.1(3)
C9 C7 N1 Zr1 -7.7(3)
C8 C7 N1 Zr1 114.2(2)
C13 C12 N2 C10 -69.5(3)
C17 C12 N2 C10 110.4(2)
C13 C12 N2 Zr1 114.6(2)
C17 C12 N2 Zr1 -65.6(3)
C11 C10 N2 C12 -79.9(2)
C9 C10 N2 C12 154.4(2)
C11 C10 N2 Zr1 96.3(2)
C9 C10 N2 Zr1 -29.4(2)
C20 C21 O1 C18 -12.7(2)
C20 C21 O1 Zr1 160.86(13)
C19 C18 O1 C21 -14.6(2)
C19 C18 O1 Zr1 172.24(14)
C24 C25 O2 C22 -22.2(2)
C24 C25 O2 Zr1 154.42(13)
C23 C22 O2 C25 -2.3(2)
C23 C22 O2 Zr1 -179.04(14)
C1 N1 Zr1 N2 -146.05(16)
C7 N1 Zr1 N2 33.68(18)
C1 N1 Zr1 O1 31.96(16)
C7 N1 Zr1 O1 -148.30(17)
C1 N1 Zr1 Cl1 -49.10(15)
C7 N1 Zr1 Cl1 130.63(17)
C1 N1 Zr1 Cl2 115.18(15)
C7 N1 Zr1 Cl2 -65.09(18)
C12 N2 Zr1 N1 162.84(18)
C10 N2 Zr1 N1 -12.77(17)
C12 N2 Zr1 O2 -22.08(18)
C10 N2 Zr1 O2 162.31(17)
C12 N2 Zr1 O1 -10.2(4)
C10 N2 Zr1 O1 174.22(19)
C12 N2 Zr1 Cl1 66.36(18)
C10 N2 Zr1 Cl1 -109.25(16)
C12 N2 Zr1 Cl2 -104.03(18)
C10 N2 Zr1 Cl2 80.36(16)
C25 O2 Zr1 N2 -64.71(16)
C22 O2 Zr1 N2 111.39(17)
C25 O2 Zr1 O1 118.64(16)
C22 O2 Zr1 O1 -65.27(16)
C25 O2 Zr1 Cl1 -161.47(15)
C22 O2 Zr1 Cl1 14.62(16)
C25 O2 Zr1 Cl2 34.44(15)
C22 O2 Zr1 Cl2 -149.47(16)
C21 O1 Zr1 N1 117.93(16)
C18 O1 Zr1 N1 -69.89(17)
C21 O1 Zr1 N2 -69.3(3)
C18 O1 Zr1 N2 102.9(3)
C21 O1 Zr1 O2 -57.07(15)
C18 O1 Zr1 O2 115.11(17)
C21 O1 Zr1 Cl1 -148.12(16)
C18 O1 Zr1 Cl1 24.06(16)
C21 O1 Zr1 Cl2 26.84(15)
C18 O1 Zr1 Cl2 -160.98(16)
